data_7012738
loop_
_publ_author_name
'Hitchcock, Peter B.'
'Lee, Ting Huei'
'Leigh, G. Jeffery'

_publ_section_title
;
 The synthesis and properties of a new linear NPN proligand
;
_journal_issue 11
_journal_name_full 'Dalton Transactions'
_journal_page_first 2276
_journal_paper_doi 10.1039/b300596h
_journal_year 2003
_chemical_formula_sum 'C20 H40 Br6 Ni3 O5'
_chemical_formula_weight 1016.11
_chemical_name_common '[Ni3Br6(thf)5]'
_space_group_IT_number 11
_symmetry_cell_setting monoclinic
_symmetry_space_group_name_Hall '-P 2yb'
_symmetry_space_group_name_H-M 'P 1 21/m 1'
_atom_sites_solution_hydrogens geom
_atom_sites_solution_primary direct
_atom_sites_solution_secondary difmap
_audit_conform_dict_location ftp://ftp.iucr.org/cifdics/cif_core.dic
_audit_conform_dict_name cif_core.dic
_audit_conform_dict_version 2.1
_audit_creation_date 2001-02-13T09:57:06-00:00
_audit_creation_method 'WinGX routine CIF_UPDATE'
_cell_angle_alpha 90
_cell_angle_beta 92.690(5)
_cell_angle_gamma 90
_cell_formula_units_Z 2
_cell_length_a 7.5876(11)
_cell_length_b 21.728(3)
_cell_length_c 9.1261(12)
_cell_measurement_reflns_used 55160
_cell_measurement_temperature 173(2)
_cell_measurement_theta_max 21.967
_cell_measurement_theta_min 3.705
_cell_volume 1502.9(4)
_computing_cell_refinement 'HKL Scalepack (Otwinowski & Minor 1997)'
_computing_data_reduction 'HKL Denzo and Scalepack (Otwinowski & Minor 1997)'
_computing_structure_refinement 'SHELXL-97 (Sheldrick, 1997)'
_diffrn_ambient_temperature 173(2)
_diffrn_measured_fraction_theta_full 0.963
_diffrn_measured_fraction_theta_max 0.963
_diffrn_measurement_device KappaCCD
_diffrn_measurement_method CCD
_diffrn_radiation_monochromator graphite
_diffrn_radiation_type MoK\a
_diffrn_radiation_wavelength 0.71073
_diffrn_reflns_av_R_equivalents 0.0805
_diffrn_reflns_av_unetI/netI 0.0708
_diffrn_reflns_limit_h_max 7
_diffrn_reflns_limit_h_min -7
_diffrn_reflns_limit_k_max 22
_diffrn_reflns_limit_k_min -22
_diffrn_reflns_limit_l_max 9
_diffrn_reflns_limit_l_min -9
_diffrn_reflns_number 4980
_diffrn_reflns_theta_full 21.93
_diffrn_reflns_theta_max 21.93
_diffrn_reflns_theta_min 3.75
_exptl_absorpt_coefficient_mu 9.865
_exptl_absorpt_correction_T_max 0.908
_exptl_absorpt_correction_T_min 0.243
_exptl_absorpt_correction_type refdelf
_exptl_absorpt_process_details
;
Sheldrick, G.M. (anon) SHELX97 Release 97-2 (1998)
I/sigma threshold for reflections     =   5.000
Delta(U)/lambda**2                    =   0.000
Highest even order spherical harmonic =       6
Highest odd  order spherical harmonic =       3
;
_exptl_crystal_density_diffrn 2.245
_exptl_crystal_density_method 'not measured'
_exptl_crystal_F_000 988
_exptl_crystal_size_max 0.2
_exptl_crystal_size_mid 0.1
_exptl_crystal_size_min 0.01
_refine_diff_density_max 1.68
_refine_diff_density_min -0.855
_refine_diff_density_rms 0.215
_refine_ls_extinction_method none
_refine_ls_goodness_of_fit_ref 1.137
_refine_ls_hydrogen_treatment riding
_refine_ls_matrix_type full
_refine_ls_number_parameters 163
_refine_ls_number_reflns 1809
_refine_ls_number_restraints 0
_refine_ls_restrained_S_all 1.137
_refine_ls_R_factor_all 0.0926
_refine_ls_R_factor_gt 0.0698
_refine_ls_shift/su_max 0.001
_refine_ls_shift/su_mean 0
_refine_ls_structure_factor_coef Fsqd
_refine_ls_weighting_details 'calc w=1/[\s^2^(Fo^2^)+(0.0819P)^2^+20.5544P] where P=(Fo^2^+2Fc^2^)/3'
_refine_ls_weighting_scheme calc
_refine_ls_wR_factor_gt 0.1768
_refine_ls_wR_factor_ref 0.1893
_reflns_number_gt 1357
_reflns_number_total 1809
_reflns_threshold_expression >2sigma(I)
_cod_data_source_file b300596h.txt
_cod_data_source_block feb1801
_cod_original_cell_volume 1502.9(3)
_cod_original_sg_symbol_H-M P2(1)/m
_cod_database_code 7012738
_exptl_absorpt_factor_mur 0.926

loop_
_symmetry_equiv_pos_as_xyz
'x, y, z'
'-x, y+1/2, -z'
'-x, -y, -z'
'x, -y-1/2, z'

loop_
_atom_site_label
_atom_site_type_symbol
_atom_site_fract_x
_atom_site_fract_y
_atom_site_fract_z
_atom_site_U_iso_or_equiv
_atom_site_adp_type
_atom_site_occupancy
_atom_site_symmetry_multiplicity
_atom_site_calc_flag
_atom_site_refinement_flags
_atom_site_disorder_assembly
_atom_site_disorder_group
Ni1 Ni 0.0141(3) 0.41664(8) 0.9638(2) 0.0268(6) Uani 1 1 d . . .
Ni2 Ni 0.0538(4) 0.25 0.8981(3) 0.0307(8) Uani 1 2 d S . .
Br1 Br -0.1870(2) 0.50396(7) 0.88072(16) 0.0307(5) Uani 1 1 d . . .
Br2 Br -0.1556(2) 0.33302(7) 0.81060(17) 0.0323(5) Uani 1 1 d . . .
Br3 Br 0.2144(2) 0.32932(7) 1.04762(18) 0.0366(6) Uani 1 1 d . . .
O1 O 0.1758(13) 0.4323(5) 0.7859(10) 0.033(3) Uani 1 1 d . . .
O2 O -0.1495(13) 0.3983(5) 1.1414(10) 0.034(3) Uani 1 1 d . . .
O3 O 0.205(2) 0.25 0.7233(16) 0.047(4) Uani 1 2 d S . .
C1 C 0.108(3) 0.4378(10) 0.6364(17) 0.052(5) Uani 1 1 d . . .
H1A H 0.0315 0.4744 0.625 0.062 Uiso 1 1 calc R . .
H1B H 0.0388 0.4009 0.6073 0.062 Uiso 1 1 calc R . .
C2 C 0.263(3) 0.4439(10) 0.5444(19) 0.058(6) Uani 1 1 d . . .
H2A H 0.2548 0.4822 0.4858 0.069 Uiso 1 1 calc R . .
H2B H 0.2696 0.4085 0.4765 0.069 Uiso 1 1 calc R . .
C3 C 0.423(2) 0.4455(10) 0.6463(17) 0.054(5) Uani 1 1 d . . .
H3A H 0.5064 0.4128 0.6201 0.065 Uiso 1 1 calc R . .
H3B H 0.4831 0.4858 0.639 0.065 Uiso 1 1 calc R . .
C4 C 0.367(3) 0.4362(10) 0.7948(19) 0.056(5) Uani 1 1 d . . .
H4A H 0.4182 0.3977 0.8363 0.068 Uiso 1 1 calc R . .
H4B H 0.4057 0.471 0.8584 0.068 Uiso 1 1 calc R . .
C5 C -0.338(2) 0.3848(10) 1.1316(18) 0.055(5) Uani 1 1 d . . .
H5A H -0.362 0.3514 1.0596 0.066 Uiso 1 1 calc R . .
H5B H -0.4041 0.4217 1.0971 0.066 Uiso 1 1 calc R . .
C6 C -0.399(3) 0.3659(12) 1.276(2) 0.075(7) Uani 1 1 d . . .
H6A H -0.4626 0.3262 1.2693 0.09 Uiso 1 1 calc R . .
H6B H -0.4773 0.3974 1.3164 0.09 Uiso 1 1 calc R . .
C7 C -0.227(3) 0.3599(17) 1.370(3) 0.130(14) Uani 1 1 d . . .
H7A H -0.232 0.3856 1.4594 0.156 Uiso 1 1 calc R . .
H7B H -0.2076 0.3166 1.4004 0.156 Uiso 1 1 calc R . .
C8 C -0.087(3) 0.3801(10) 1.2830(18) 0.056(6) Uani 1 1 d . . .
H8A H -0.0254 0.4152 1.3322 0.067 Uiso 1 1 calc R . .
H8B H -0.0002 0.3464 1.2744 0.067 Uiso 1 1 calc R . .
C9 C 0.140(4) 0.25 0.575(2) 0.053(7) Uani 1 2 d S . .
H9A H 0.067 0.287 0.555 0.063 Uiso 0.5 1 calc PR . .
H9B H 0.067 0.213 0.555 0.063 Uiso 0.5 1 calc PR . .
C10 C 0.294(4) 0.25 0.483(3) 0.058(8) Uani 1 2 d S . .
H10A H 0.2912 0.287 0.4193 0.07 Uiso 0.5 1 calc PR . .
H10B H 0.2912 0.213 0.4193 0.07 Uiso 0.5 1 calc PR . .
C11 C 0.456(3) 0.25 0.581(2) 0.051(7) Uani 1 2 d S . .
H11A H 0.5279 0.213 0.5619 0.061 Uiso 0.5 1 calc PR . .
H11B H 0.5279 0.287 0.5619 0.061 Uiso 0.5 1 calc PR . .
C12 C 0.402(3) 0.25 0.733(3) 0.050(7) Uani 1 2 d S . .
H12A H 0.4478 0.287 0.7858 0.06 Uiso 0.5 1 calc PR . .
H12B H 0.4478 0.213 0.7858 0.06 Uiso 0.5 1 calc PR . .

loop_
_atom_site_aniso_label
_atom_site_aniso_U_11
_atom_site_aniso_U_22
_atom_site_aniso_U_33
_atom_site_aniso_U_23
_atom_site_aniso_U_13
_atom_site_aniso_U_12
Ni1 0.0298(12) 0.0239(12) 0.0269(11) 0.0021(8) 0.0029(9) -0.0018(8)
Ni2 0.0322(19) 0.0249(16) 0.0347(17) 0 -0.0016(14) 0
Br1 0.0339(10) 0.0278(9) 0.0304(9) 0.0008(6) 0.0003(7) -0.0018(7)
Br2 0.0343(10) 0.0267(10) 0.0357(10) -0.0007(6) -0.0010(8) -0.0009(7)
Br3 0.0384(11) 0.0292(9) 0.0414(11) -0.0001(7) -0.0049(8) -0.0005(7)
O1 0.018(6) 0.055(7) 0.028(6) 0.008(5) 0.008(5) -0.008(5)
O2 0.022(6) 0.056(7) 0.024(6) 0.009(5) 0.008(5) -0.004(5)
O3 0.052(12) 0.060(12) 0.029(9) 0 0.002(8) 0
C1 0.042(12) 0.080(14) 0.034(10) -0.002(9) 0.000(9) 0.010(10)
C2 0.062(14) 0.078(15) 0.034(10) 0.018(9) 0.022(10) -0.012(11)
C3 0.040(12) 0.096(16) 0.028(9) 0.003(10) 0.010(8) 0.002(11)
C4 0.045(13) 0.081(15) 0.043(11) 0.004(10) -0.006(10) -0.003(11)
C5 0.047(13) 0.086(16) 0.034(10) 0.012(10) 0.010(9) -0.008(11)
C6 0.087(18) 0.087(17) 0.053(13) -0.004(12) 0.023(13) 0.000(14)
C7 0.053(17) 0.24(4) 0.088(19) 0.09(2) -0.040(16) -0.07(2)
C8 0.047(13) 0.093(16) 0.028(10) 0.014(10) 0.001(9) -0.008(11)
C9 0.041(17) 0.08(2) 0.033(15) 0 0.005(13) 0
C10 0.10(3) 0.051(17) 0.025(13) 0 0.012(16) 0
C11 0.052(19) 0.08(2) 0.027(13) 0 0.017(13) 0
C12 0.018(14) 0.08(2) 0.050(16) 0 -0.018(12) 0

loop_
_atom_type_symbol
_atom_type_description
_atom_type_scat_dispersion_real
_atom_type_scat_dispersion_imag
_atom_type_scat_source
C C 0.0033 0.0016 'International Tables Vol C Tables 4.2.6.8 and 6.1.1.4'
H H 0 0 'International Tables Vol C Tables 4.2.6.8 and 6.1.1.4'
Br Br -0.2901 2.4595 'International Tables Vol C Tables 4.2.6.8 and 6.1.1.4'
Ni Ni 0.3393 1.1124 'International Tables Vol C Tables 4.2.6.8 and 6.1.1.4'
O O 0.0106 0.006 'International Tables Vol C Tables 4.2.6.8 and 6.1.1.4'

loop_
_geom_angle_atom_site_label_1
_geom_angle_atom_site_label_2
_geom_angle_atom_site_label_3
_geom_angle
_geom_angle_site_symmetry_1
_geom_angle_site_symmetry_3
_geom_angle_publ_flag
O1 Ni1 O2 178.4(4) . . ?
O1 Ni1 Br3 89.5(3) . . ?
O2 Ni1 Br3 89.6(3) . . ?
O1 Ni1 Br1 90.8(3) . . ?
O2 Ni1 Br1 90.2(3) . . ?
Br3 Ni1 Br1 179.78(11) . . ?
O1 Ni1 Br1 91.0(3) . 3_567 ?
O2 Ni1 Br1 90.3(3) . 3_567 ?
Br3 Ni1 Br1 93.02(8) . 3_567 ?
Br1 Ni1 Br1 86.96(7) . 3_567 ?
O1 Ni1 Br2 89.4(3) . . ?
O2 Ni1 Br2 89.2(3) . . ?
Br3 Ni1 Br2 85.05(7) . . ?
Br1 Ni1 Br2 94.97(8) . . ?
Br1 Ni1 Br2 178.03(9) 3_567 . ?
O3 Ni2 Br3 98.8(3) . . ?
O3 Ni2 Br3 98.8(3) . 4_565 ?
Br3 Ni2 Br3 87.95(11) . 4_565 ?
O3 Ni2 Br2 97.1(3) . 4_565 ?
Br3 Ni2 Br2 164.00(14) . 4_565 ?
Br3 Ni2 Br2 87.88(5) 4_565 4_565 ?
O3 Ni2 Br2 97.1(3) . . ?
Br3 Ni2 Br2 87.88(5) . . ?
Br3 Ni2 Br2 164.00(14) 4_565 . ?
Br2 Ni2 Br2 91.91(11) 4_565 . ?
Ni1 Br1 Ni1 93.04(7) . 3_567 ?
Ni2 Br2 Ni1 92.35(8) . . ?
Ni2 Br3 Ni1 94.70(8) . . ?
C1 O1 C4 111.0(12) . . ?
C1 O1 Ni1 123.3(10) . . ?
C4 O1 Ni1 125.6(9) . . ?
C8 O2 C5 106.7(12) . . ?
C8 O2 Ni1 124.5(10) . . ?
C5 O2 Ni1 126.7(9) . . ?
C9 O3 C12 111.1(19) . . ?
C9 O3 Ni2 124.8(15) . . ?
C12 O3 Ni2 124.0(13) . . ?
O1 C1 C2 106.8(14) . . ?
C1 C2 C3 106.9(14) . . ?
C4 C3 C2 108.3(15) . . ?
O1 C4 C3 106.9(13) . . ?
O2 C5 C6 110.4(15) . . ?
C5 C6 C7 103.3(19) . . ?
C8 C7 C6 107.4(18) . . ?
O2 C8 C7 111.6(16) . . ?
O3 C9 C10 107(2) . . ?
C9 C10 C11 108.1(19) . . ?
C12 C11 C10 108(2) . . ?
C11 C12 O3 105.2(18) . . ?

loop_
_geom_bond_atom_site_label_1
_geom_bond_atom_site_label_2
_geom_bond_distance
_geom_bond_site_symmetry_2
_geom_bond_publ_flag
Ni1 O1 2.108(10) . ?
Ni1 O2 2.125(10) . ?
Ni1 Br3 2.527(2) . ?
Ni1 Br1 2.529(2) . ?
Ni1 Br1 2.557(2) 3_567 ?
Ni1 Br2 2.597(2) . ?
Ni2 O3 2.009(17) . ?
Ni2 Br3 2.482(2) . ?
Ni2 Br3 2.482(2) 4_565 ?
Ni2 Br2 2.509(2) 4_565 ?
Ni2 Br2 2.509(2) . ?
Br1 Ni1 2.557(2) 3_567 ?
O1 C1 1.439(18) . ?
O1 C4 1.45(2) . ?
O2 C8 1.413(18) . ?
O2 C5 1.46(2) . ?
O3 C9 1.42(3) . ?
O3 C12 1.50(3) . ?
C1 C2 1.48(3) . ?
C2 C3 1.49(2) . ?
C3 C4 1.45(2) . ?
C5 C6 1.47(3) . ?
C6 C7 1.54(3) . ?
C7 C8 1.43(3) . ?
C9 C10 1.47(4) . ?
C10 C11 1.49(4) . ?
C11 C12 1.47(3) . ?
